data_7002580
loop_
_publ_author_name
'Tumay, T\"ulay Asl\?i'
'Kehr, Gerald'
'Fr\"ohlich, Roland'
'Erker, Gerhard'

_publ_section_title
;
 Ring-closing metathesis of sterically congested functionalized
 zirconocenes--ethene polymerization catalysts derived from related
 bridged and open metallocenes
;
_journal_issue 41
_journal_name_full 'Dalton Transactions'
_journal_page_first 8923
_journal_page_last 8928
_journal_paper_doi 10.1039/b911218a
_journal_year 2009
_chemical_formula_sum 'C22 H30 Cl2 Zr'
_chemical_formula_weight 456.58
_chemical_name_systematic
;
?
;
_space_group_IT_number 14
_symmetry_cell_setting monoclinic
_symmetry_space_group_name_Hall '-P 2ybc'
_symmetry_space_group_name_H-M 'P 1 21/c 1'
_atom_sites_solution_hydrogens geom
_atom_sites_solution_primary direct
_atom_sites_solution_secondary difmap
_audit_creation_method SHELXL-97
_cell_angle_alpha 90.00
_cell_angle_beta 90.954(1)
_cell_angle_gamma 90.00
_cell_formula_units_Z 4
_cell_length_a 10.9542(2)
_cell_length_b 7.4462(2)
_cell_length_c 26.3865(7)
_cell_measurement_reflns_used 3191
_cell_measurement_temperature 223(2)
_cell_measurement_theta_max 27.88
_cell_measurement_theta_min 0.41
_cell_volume 2151.97(9)
_computing_cell_refinement 'Collect (Nonius B.V., 1998)'
_computing_data_collection 'Collect (Nonius B.V., 1998)'
_computing_data_reduction 'Denzo-SMN (Otwinowski & Minor, 1997)'
_computing_molecular_graphics 'SCHAKAL (Keller, 1997)'
_computing_publication_material 'SHELXL-97 (Sheldrick, 1997)'
_computing_structure_refinement 'SHELXL-97 (Sheldrick, 1997)'
_computing_structure_solution 'SHELXS-97 (Sheldrick, 1990)'
_diffrn_ambient_temperature 223(2)
_diffrn_measured_fraction_theta_full 0.987
_diffrn_measured_fraction_theta_max 0.987
_diffrn_measurement_device_type 'Nonius KappaCCD'
_diffrn_measurement_method '\w and \f scans'
_diffrn_radiation_monochromator graphite
_diffrn_radiation_source 'rotating anode Nonius FR591'
_diffrn_radiation_type MoK\a
_diffrn_radiation_wavelength 0.71073
_diffrn_reflns_av_R_equivalents 0.051
_diffrn_reflns_av_sigmaI/netI 0.0509
_diffrn_reflns_limit_h_max 13
_diffrn_reflns_limit_h_min -13
_diffrn_reflns_limit_k_max 7
_diffrn_reflns_limit_k_min -9
_diffrn_reflns_limit_l_max 32
_diffrn_reflns_limit_l_min -32
_diffrn_reflns_number 14440
_diffrn_reflns_theta_full 26.30
_diffrn_reflns_theta_max 26.30
_diffrn_reflns_theta_min 1.86
_exptl_absorpt_coefficient_mu 0.762
_exptl_absorpt_correction_T_max 0.9277
_exptl_absorpt_correction_T_min 0.8324
_exptl_absorpt_correction_type multi-scan
_exptl_absorpt_process_details 'Denzo (Otwinowski, Borek, Majewski & Minor, 2003)'
_exptl_crystal_colour colourless
_exptl_crystal_density_diffrn 1.409
_exptl_crystal_density_method 'not measured'
_exptl_crystal_description needle
_exptl_crystal_F_000 944
_exptl_crystal_size_max 0.25
_exptl_crystal_size_mid 0.10
_exptl_crystal_size_min 0.10
_refine_diff_density_max 3.144
_refine_diff_density_min -0.904
_refine_diff_density_rms 0.147
_refine_ls_extinction_method none
_refine_ls_goodness_of_fit_ref 1.079
_refine_ls_hydrogen_treatment riding
_refine_ls_matrix_type full
_refine_ls_number_parameters 232
_refine_ls_number_reflns 4310
_refine_ls_number_restraints 0
_refine_ls_restrained_S_all 1.079
_refine_ls_R_factor_all 0.0948
_refine_ls_R_factor_gt 0.0794
_refine_ls_shift/su_max 0.000
_refine_ls_shift/su_mean 0.000
_refine_ls_structure_factor_coef Fsqd
_refine_ls_weighting_details 'calc w=1/[\s^2^(Fo^2^)+(0.0909P)^2^+16.1892P] where P=(Fo^2^+2Fc^2^)/3'
_refine_ls_weighting_scheme calc
_refine_ls_wR_factor_gt 0.2017
_refine_ls_wR_factor_ref 0.2118
_reflns_number_gt 3519
_reflns_number_total 4310
_reflns_threshold_expression >2sigma(I)
_cod_data_source_file b911218a.txt
_cod_data_source_block erk5063
_cod_original_sg_symbol_H-M P21/c
_cod_database_code 7002580

loop_
_symmetry_equiv_pos_as_xyz
'x, y, z'
'-x, y+1/2, -z+1/2'
'-x, -y, -z'
'x, -y-1/2, z-1/2'

loop_
_atom_site_label
_atom_site_type_symbol
_atom_site_fract_x
_atom_site_fract_y
_atom_site_fract_z
_atom_site_U_iso_or_equiv
_atom_site_adp_type
_atom_site_occupancy
_atom_site_symmetry_multiplicity
_atom_site_calc_flag
_atom_site_refinement_flags
_atom_site_disorder_assembly
_atom_site_disorder_group
Zr Zr 0.24889(6) 0.82538(8) 0.39785(2) 0.0282(2) Uani 1 1 d . . .
Cl1 Cl 0.24805(18) 1.1146(2) 0.44370(8) 0.0469(5) Uani 1 1 d . . .
Cl2 Cl 0.25739(18) 0.9316(3) 0.31107(7) 0.0484(5) Uani 1 1 d . . .
C1 C 0.0133(6) 0.8128(10) 0.3788(3) 0.0402(16) Uani 1 1 d . . .
C2 C 0.0305(6) 0.8519(9) 0.4308(3) 0.0366(15) Uani 1 1 d . . .
H2 H 0.0065 0.9592 0.4466 0.044 Uiso 1 1 calc R . .
C3 C 0.0889(6) 0.7069(9) 0.4558(3) 0.0317(14) Uani 1 1 d . . .
C4 C 0.1094(6) 0.5747(9) 0.4185(3) 0.0326(14) Uani 1 1 d . . .
H4 H 0.1466 0.4625 0.4241 0.039 Uiso 1 1 calc R . .
C5 C 0.0647(6) 0.6396(10) 0.3713(3) 0.0374(15) Uani 1 1 d . . .
H5 H 0.0684 0.5784 0.3402 0.045 Uiso 1 1 calc R . .
C6 C 0.1090(7) 0.6964(10) 0.5124(3) 0.0392(16) Uani 1 1 d . . .
H6A H 0.0296 0.6862 0.5287 0.047 Uiso 1 1 calc R . .
H6B H 0.1470 0.8086 0.5241 0.047 Uiso 1 1 calc R . .
C7 C 0.1885(7) 0.5407(10) 0.5293(2) 0.0389(16) Uani 1 1 d . . .
H7 H 0.1494 0.4342 0.5392 0.047 Uiso 1 1 calc R . .
C8 C -0.0656(7) 0.9230(14) 0.3418(4) 0.059(2) Uani 1 1 d . . .
C9A C -0.0330(9) 1.1232(13) 0.3437(4) 0.070(3) Uani 1 1 d . . .
H9AA H 0.0461 1.1416 0.3285 0.104 Uiso 1 1 calc R . .
H9AB H -0.0300 1.1633 0.3786 0.104 Uiso 1 1 calc R . .
H9AC H -0.0944 1.1913 0.3250 0.104 Uiso 1 1 calc R . .
C9B C -0.0565(10) 0.8544(17) 0.2876(4) 0.079(3) Uani 1 1 d . . .
H9BA H 0.0270 0.8661 0.2764 0.119 Uiso 1 1 calc R . .
H9BB H -0.1100 0.9243 0.2656 0.119 Uiso 1 1 calc R . .
H9BC H -0.0806 0.7291 0.2863 0.119 Uiso 1 1 calc R . .
C9C C -0.1993(9) 0.9003(19) 0.3603(5) 0.086(4) Uani 1 1 d . . .
H9CA H -0.2537 0.9732 0.3394 0.129 Uiso 1 1 calc R . .
H9CB H -0.2042 0.9384 0.3953 0.129 Uiso 1 1 calc R . .
H9CC H -0.2231 0.7751 0.3575 0.129 Uiso 1 1 calc R . .
C11 C 0.4307(6) 0.6227(9) 0.3754(3) 0.0346(14) Uani 1 1 d . . .
C12 C 0.3852(5) 0.5704(8) 0.4230(2) 0.0274(13) Uani 1 1 d . . .
H12 H 0.3473 0.4599 0.4299 0.033 Uiso 1 1 calc R . .
C13 C 0.4052(6) 0.7093(9) 0.4586(2) 0.0315(14) Uani 1 1 d . . .
C14 C 0.4634(6) 0.8501(9) 0.4326(3) 0.0343(14) Uani 1 1 d . . .
H14 H 0.4892 0.9593 0.4471 0.041 Uiso 1 1 calc R . .
C15 C 0.4767(6) 0.8003(9) 0.3813(3) 0.0358(15) Uani 1 1 d . . .
H15 H 0.5100 0.8718 0.3556 0.043 Uiso 1 1 calc R . .
C16 C 0.3833(6) 0.7026(9) 0.5153(2) 0.0349(15) Uani 1 1 d . . .
H16A H 0.4623 0.6983 0.5333 0.042 Uiso 1 1 calc R . .
H16B H 0.3418 0.8131 0.5256 0.042 Uiso 1 1 calc R . .
C17 C 0.3081(7) 0.5441(9) 0.5311(2) 0.0358(15) Uani 1 1 d . . .
H17 H 0.3493 0.4413 0.5430 0.043 Uiso 1 1 calc R . .
C18 C 0.4431(7) 0.4990(11) 0.3302(3) 0.0439(17) Uani 1 1 d . . .
C19A C 0.5264(9) 0.3410(13) 0.3463(4) 0.064(3) Uani 1 1 d . . .
H19A H 0.4904 0.2781 0.3745 0.096 Uiso 1 1 calc R . .
H19B H 0.6061 0.3867 0.3564 0.096 Uiso 1 1 calc R . .
H19C H 0.5351 0.2590 0.3180 0.096 Uiso 1 1 calc R . .
C19B C 0.5038(9) 0.5988(14) 0.2871(4) 0.065(3) Uani 1 1 d . . .
H19D H 0.4535 0.7003 0.2769 0.098 Uiso 1 1 calc R . .
H19E H 0.5131 0.5184 0.2585 0.098 Uiso 1 1 calc R . .
H19F H 0.5834 0.6415 0.2983 0.098 Uiso 1 1 calc R . .
C19C C 0.3195(8) 0.4223(12) 0.3121(3) 0.055(2) Uani 1 1 d . . .
H19G H 0.2790 0.3656 0.3403 0.082 Uiso 1 1 calc R . .
H19H H 0.3327 0.3341 0.2857 0.082 Uiso 1 1 calc R . .
H19I H 0.2687 0.5187 0.2988 0.082 Uiso 1 1 calc R . .

loop_
_atom_site_aniso_label
_atom_site_aniso_U_11
_atom_site_aniso_U_22
_atom_site_aniso_U_33
_atom_site_aniso_U_23
_atom_site_aniso_U_13
_atom_site_aniso_U_12
Zr 0.0329(4) 0.0212(3) 0.0305(3) 0.0014(2) 0.0043(2) -0.0005(2)
Cl1 0.0558(12) 0.0225(8) 0.0625(12) -0.0077(7) 0.0062(9) -0.0001(7)
Cl2 0.0536(11) 0.0534(11) 0.0383(9) 0.0153(8) 0.0064(8) 0.0043(9)
C1 0.028(3) 0.044(4) 0.048(4) 0.002(3) 0.000(3) -0.004(3)
C2 0.033(4) 0.030(3) 0.047(4) 0.002(3) 0.006(3) 0.002(3)
C3 0.026(3) 0.033(3) 0.037(3) 0.005(3) 0.010(3) -0.002(3)
C4 0.029(3) 0.025(3) 0.043(4) 0.000(3) 0.006(3) -0.001(3)
C5 0.029(3) 0.037(4) 0.047(4) -0.008(3) 0.002(3) -0.004(3)
C6 0.041(4) 0.039(4) 0.037(4) 0.004(3) 0.007(3) 0.004(3)
C7 0.050(4) 0.036(4) 0.031(3) 0.009(3) 0.005(3) 0.000(3)
C8 0.033(4) 0.077(6) 0.066(6) 0.013(5) -0.002(4) 0.010(4)
C9A 0.065(6) 0.065(6) 0.079(7) 0.026(5) -0.003(5) 0.021(5)
C9B 0.073(7) 0.106(9) 0.057(6) 0.002(6) -0.020(5) 0.015(6)
C9C 0.040(5) 0.117(10) 0.102(9) 0.028(8) -0.010(5) 0.009(6)
C11 0.032(3) 0.035(4) 0.037(4) -0.002(3) 0.006(3) 0.002(3)
C12 0.022(3) 0.024(3) 0.036(3) 0.003(2) 0.002(2) -0.001(2)
C13 0.032(3) 0.029(3) 0.034(3) -0.001(3) 0.000(3) 0.002(3)
C14 0.033(4) 0.029(3) 0.041(4) -0.006(3) 0.002(3) -0.007(3)
C15 0.034(4) 0.033(4) 0.040(4) 0.001(3) 0.007(3) -0.004(3)
C16 0.038(4) 0.035(4) 0.031(3) -0.001(3) 0.000(3) -0.001(3)
C17 0.047(4) 0.034(4) 0.027(3) 0.003(3) -0.001(3) 0.003(3)
C18 0.036(4) 0.048(4) 0.047(4) -0.001(3) 0.006(3) 0.006(3)
C19A 0.071(6) 0.063(6) 0.058(5) -0.012(4) -0.002(4) 0.030(5)
C19B 0.073(6) 0.069(6) 0.055(5) -0.001(5) 0.024(5) 0.001(5)
C19C 0.056(5) 0.054(5) 0.055(5) -0.018(4) 0.002(4) 0.001(4)

loop_
_atom_type_symbol
_atom_type_description
_atom_type_scat_dispersion_real
_atom_type_scat_dispersion_imag
_atom_type_scat_source
C C 0.0033 0.0016 'International Tables Vol C Tables 4.2.6.8 and 6.1.1.4'
H H 0.0000 0.0000 'International Tables Vol C Tables 4.2.6.8 and 6.1.1.4'
Cl Cl 0.1484 0.1585 'International Tables Vol C Tables 4.2.6.8 and 6.1.1.4'
Zr Zr -2.9673 0.5597 'International Tables Vol C Tables 4.2.6.8 and 6.1.1.4'

loop_
_geom_angle_atom_site_label_1
_geom_angle_atom_site_label_2
_geom_angle_atom_site_label_3
_geom_angle
_geom_angle_site_symmetry_1
_geom_angle_site_symmetry_3
_geom_angle_publ_flag
Cl2 Zr Cl1 100.29(7) . . ?
Cl2 Zr C4 119.10(17) . . ?
Cl1 Zr C4 122.80(16) . . ?
Cl2 Zr C13 133.35(16) . . ?
Cl1 Zr C13 89.75(16) . . ?
C4 Zr C13 91.0(2) . . ?
Cl2 Zr C12 117.81(15) . . ?
Cl1 Zr C12 122.65(15) . . ?
C4 Zr C12 74.7(2) . . ?
C13 Zr C12 32.9(2) . . ?
Cl2 Zr C3 136.82(17) . . ?
Cl1 Zr C3 89.98(16) . . ?
C4 Zr C3 32.9(2) . . ?
C13 Zr C3 88.0(2) . . ?
C12 Zr C3 89.5(2) . . ?
Cl2 Zr C14 105.66(17) . . ?
Cl1 Zr C14 76.62(16) . . ?
C4 Zr C14 123.4(2) . . ?
C13 Zr C14 32.8(2) . . ?
C12 Zr C14 53.7(2) . . ?
C3 Zr C14 117.5(2) . . ?
Cl2 Zr C5 87.69(18) . . ?
Cl1 Zr C5 126.99(17) . . ?
C4 Zr C5 32.8(2) . . ?
C13 Zr C5 121.7(2) . . ?
C12 Zr C5 97.4(2) . . ?
C3 Zr C5 54.2(2) . . ?
C14 Zr C5 151.1(2) . . ?
Cl2 Zr C15 78.99(17) . . ?
Cl1 Zr C15 99.17(16) . . ?
C4 Zr C15 126.3(2) . . ?
C13 Zr C15 54.4(2) . . ?
C12 Zr C15 53.6(2) . . ?
C3 Zr C15 140.9(2) . . ?
C14 Zr C15 32.4(2) . . ?
C5 Zr C15 133.6(2) . . ?
Cl2 Zr C2 110.22(17) . . ?
Cl1 Zr C2 75.86(17) . . ?
C4 Zr C2 53.3(2) . . ?
C13 Zr C2 116.4(2) . . ?
C12 Zr C2 121.6(2) . . ?
C3 Zr C2 32.3(2) . . ?
C14 Zr C2 137.8(2) . . ?
C5 Zr C2 52.7(2) . . ?
C15 Zr C2 170.0(2) . . ?
Cl2 Zr C11 86.12(16) . . ?
Cl1 Zr C11 129.24(17) . . ?
C4 Zr C11 95.2(2) . . ?
C13 Zr C11 54.3(2) . . ?
C12 Zr C11 32.3(2) . . ?
C3 Zr C11 119.0(2) . . ?
C14 Zr C11 53.5(2) . . ?
C5 Zr C11 103.4(2) . . ?
C15 Zr C11 32.3(2) . . ?
C2 Zr C11 148.4(2) . . ?
Cl2 Zr C1 83.31(17) . . ?
Cl1 Zr C1 96.52(18) . . ?
C4 Zr C1 53.6(2) . . ?
C13 Zr C1 141.1(2) . . ?
C12 Zr C1 127.3(2) . . ?
C3 Zr C1 53.7(2) . . ?
C14 Zr C1 169.4(2) . . ?
C5 Zr C1 32.0(2) . . ?
C15 Zr C1 158.1(2) . . ?
C2 Zr C1 31.6(2) . . ?
C11 Zr C1 134.2(2) . . ?
C2 C1 C5 106.0(6) . . ?
C2 C1 C8 125.0(7) . . ?
C5 C1 C8 128.2(7) . . ?
C2 C1 Zr 72.0(4) . . ?
C5 C1 Zr 70.6(4) . . ?
C8 C1 Zr 130.2(5) . . ?
C3 C2 C1 110.4(6) . . ?
C3 C2 Zr 71.5(4) . . ?
C1 C2 Zr 76.4(4) . . ?
C3 C2 H2 124.8 . . ?
C1 C2 H2 124.8 . . ?
Zr C2 H2 119.0 . . ?
C2 C3 C4 106.5(6) . . ?
C2 C3 C6 124.0(6) . . ?
C4 C3 C6 129.2(6) . . ?
C2 C3 Zr 76.2(4) . . ?
C4 C3 Zr 72.5(4) . . ?
C6 C3 Zr 122.0(5) . . ?
C3 C4 C5 108.6(6) . . ?
C3 C4 Zr 74.6(4) . . ?
C5 C4 Zr 75.8(4) . . ?
C3 C4 H4 125.7 . . ?
C5 C4 H4 125.7 . . ?
Zr C4 H4 115.9 . . ?
C4 C5 C1 108.6(6) . . ?
C4 C5 Zr 71.4(4) . . ?
C1 C5 Zr 77.4(4) . . ?
C4 C5 H5 125.7 . . ?
C1 C5 H5 125.7 . . ?
Zr C5 H5 117.4 . . ?
C3 C6 C7 113.9(6) . . ?
C3 C6 H6A 108.8 . . ?
C7 C6 H6A 108.8 . . ?
C3 C6 H6B 108.8 . . ?
C7 C6 H6B 108.8 . . ?
H6A C6 H6B 107.7 . . ?
C17 C7 C6 124.5(7) . . ?
C17 C7 H7 117.8 . . ?
C6 C7 H7 117.8 . . ?
C9B C8 C1 111.9(8) . . ?
C9B C8 C9A 109.7(9) . . ?
C1 C8 C9A 111.9(8) . . ?
C9B C8 C9C 109.4(9) . . ?
C1 C8 C9C 105.4(7) . . ?
C9A C8 C9C 108.3(9) . . ?
C8 C9A H9AA 109.5 . . ?
C8 C9A H9AB 109.5 . . ?
H9AA C9A H9AB 109.5 . . ?
C8 C9A H9AC 109.5 . . ?
H9AA C9A H9AC 109.5 . . ?
H9AB C9A H9AC 109.5 . . ?
C8 C9B H9BA 109.5 . . ?
C8 C9B H9BB 109.5 . . ?
H9BA C9B H9BB 109.5 . . ?
C8 C9B H9BC 109.5 . . ?
H9BA C9B H9BC 109.5 . . ?
H9BB C9B H9BC 109.5 . . ?
C8 C9C H9CA 109.5 . . ?
C8 C9C H9CB 109.5 . . ?
H9CA C9C H9CB 109.5 . . ?
C8 C9C H9CC 109.5 . . ?
H9CA C9C H9CC 109.5 . . ?
H9CB C9C H9CC 109.5 . . ?
C12 C11 C15 106.8(6) . . ?
C12 C11 C18 124.8(6) . . ?
C15 C11 C18 127.9(6) . . ?
C12 C11 Zr 70.9(4) . . ?
C15 C11 Zr 72.8(4) . . ?
C18 C11 Zr 128.1(5) . . ?
C13 C12 C11 109.6(6) . . ?
C13 C12 Zr 72.8(4) . . ?
C11 C12 Zr 76.8(4) . . ?
C13 C12 H12 125.2 . . ?
C11 C12 H12 125.2 . . ?
Zr C12 H12 116.9 . . ?
C14 C13 C12 106.8(6) . . ?
C14 C13 C16 125.6(6) . . ?
C12 C13 C16 127.2(6) . . ?
C14 C13 Zr 74.9(4) . . ?
C12 C13 Zr 74.2(4) . . ?
C16 C13 Zr 122.0(4) . . ?
C13 C14 C15 109.0(6) . . ?
C13 C14 Zr 72.3(4) . . ?
C15 C14 Zr 75.1(4) . . ?
C13 C14 H14 125.5 . . ?
C15 C14 H14 125.5 . . ?
Zr C14 H14 119.0 . . ?
C14 C15 C11 107.8(6) . . ?
C14 C15 Zr 72.5(4) . . ?
C11 C15 Zr 75.0(4) . . ?
C14 C15 H15 126.1 . . ?
C11 C15 H15 126.1 . . ?
Zr C15 H15 118.4 . . ?
C17 C16 C13 113.3(6) . . ?
C17 C16 H16A 108.9 . . ?
C13 C16 H16A 108.9 . . ?
C17 C16 H16B 108.9 . . ?
C13 C16 H16B 108.9 . . ?
H16A C16 H16B 107.7 . . ?
C7 C17 C16 123.9(6) . . ?
C7 C17 H17 118.1 . . ?
C16 C17 H17 118.1 . . ?
C11 C18 C19B 109.8(7) . . ?
C11 C18 C19C 112.3(6) . . ?
C19B C18 C19C 110.0(7) . . ?
C11 C18 C19A 107.9(6) . . ?
C19B C18 C19A 108.3(7) . . ?
C19C C18 C19A 108.4(7) . . ?
C18 C19A H19A 109.5 . . ?
C18 C19A H19B 109.5 . . ?
H19A C19A H19B 109.5 . . ?
C18 C19A H19C 109.5 . . ?
H19A C19A H19C 109.5 . . ?
H19B C19A H19C 109.5 . . ?
C18 C19B H19D 109.5 . . ?
C18 C19B H19E 109.5 . . ?
H19D C19B H19E 109.5 . . ?
C18 C19B H19F 109.5 . . ?
H19D C19B H19F 109.5 . . ?
H19E C19B H19F 109.5 . . ?
C18 C19C H19G 109.5 . . ?
C18 C19C H19H 109.5 . . ?
H19G C19C H19H 109.5 . . ?
C18 C19C H19I 109.5 . . ?
H19G C19C H19I 109.5 . . ?
H19H C19C H19I 109.5 . . ?

loop_
_geom_bond_atom_site_label_1
_geom_bond_atom_site_label_2
_geom_bond_distance
_geom_bond_site_symmetry_2
_geom_bond_publ_flag
Zr Cl2 2.4259(18) . ?
Zr Cl1 2.4705(18) . ?
Zr C4 2.478(6) . ?
Zr C13 2.481(6) . ?
Zr C12 2.498(6) . ?
Zr C3 2.506(6) . ?
Zr C14 2.515(7) . ?
Zr C5 2.535(7) . ?
Zr C15 2.547(7) . ?
Zr C2 2.567(7) . ?
Zr C11 2.575(7) . ?
Zr C1 2.623(7) . ?
C1 C2 1.414(10) . ?
C1 C5 1.423(10) . ?
C1 C8 1.530(11) . ?
C2 C3 1.413(9) . ?
C2 H2 0.9400 . ?
C3 C4 1.413(9) . ?
C3 C6 1.507(10) . ?
C4 C5 1.416(10) . ?
C4 H4 0.9400 . ?
C5 H5 0.9400 . ?
C6 C7 1.513(10) . ?
C6 H6A 0.9800 . ?
C6 H6B 0.9800 . ?
C7 C17 1.311(10) . ?
C7 H7 0.9400 . ?
C8 C9B 1.524(14) . ?
C8 C9A 1.533(14) . ?
C8 C9C 1.560(13) . ?
C9A H9AA 0.9700 . ?
C9A H9AB 0.9700 . ?
C9A H9AC 0.9700 . ?
C9B H9BA 0.9700 . ?
C9B H9BB 0.9700 . ?
C9B H9BC 0.9700 . ?
C9C H9CA 0.9700 . ?
C9C H9CB 0.9700 . ?
C9C H9CC 0.9700 . ?
C11 C12 1.413(9) . ?
C11 C15 1.423(9) . ?
C11 C18 1.516(10) . ?
C12 C13 1.411(9) . ?
C12 H12 0.9400 . ?
C13 C14 1.411(9) . ?
C13 C16 1.522(9) . ?
C14 C15 1.413(10) . ?
C14 H14 0.9400 . ?
C15 H15 0.9400 . ?
C16 C17 1.502(10) . ?
C16 H16A 0.9800 . ?
C16 H16B 0.9800 . ?
C17 H17 0.9400 . ?
C18 C19B 1.521(12) . ?
C18 C19C 1.539(11) . ?
C18 C19A 1.544(11) . ?
C19A H19A 0.9700 . ?
C19A H19B 0.9700 . ?
C19A H19C 0.9700 . ?
C19B H19D 0.9700 . ?
C19B H19E 0.9700 . ?
C19B H19F 0.9700 . ?
C19C H19G 0.9700 . ?
C19C H19H 0.9700 . ?
C19C H19I 0.9700 . ?

loop_
_geom_torsion_atom_site_label_1
_geom_torsion_atom_site_label_2
_geom_torsion_atom_site_label_3
_geom_torsion_atom_site_label_4
_geom_torsion
_geom_torsion_site_symmetry_1
_geom_torsion_site_symmetry_2
_geom_torsion_site_symmetry_3
_geom_torsion_site_symmetry_4
_geom_torsion_publ_flag
Cl2 Zr C1 C2 -148.7(4) . . . . ?
Cl1 Zr C1 C2 -49.1(4) . . . . ?
C4 Zr C1 C2 77.3(4) . . . . ?
C13 Zr C1 C2 48.6(6) . . . . ?
C12 Zr C1 C2 91.2(5) . . . . ?
C3 Zr C1 C2 36.1(4) . . . . ?
C14 Zr C1 C2 -0.1(15) . . . . ?
C5 Zr C1 C2 114.9(6) . . . . ?
C15 Zr C1 C2 175.2(5) . . . . ?
C11 Zr C1 C2 133.3(4) . . . . ?
Cl2 Zr C1 C5 96.4(4) . . . . ?
Cl1 Zr C1 C5 -164.0(4) . . . . ?
C4 Zr C1 C5 -37.6(4) . . . . ?
C13 Zr C1 C5 -66.2(6) . . . . ?
C12 Zr C1 C5 -23.7(5) . . . . ?
C3 Zr C1 C5 -78.8(5) . . . . ?
C14 Zr C1 C5 -115.0(12) . . . . ?
C15 Zr C1 C5 60.3(8) . . . . ?
C2 Zr C1 C5 -114.9(6) . . . . ?
C11 Zr C1 C5 18.4(6) . . . . ?
Cl2 Zr C1 C8 -27.8(7) . . . . ?
Cl1 Zr C1 C8 71.9(7) . . . . ?
C4 Zr C1 C8 -161.7(8) . . . . ?
C13 Zr C1 C8 169.6(7) . . . . ?
C12 Zr C1 C8 -147.8(7) . . . . ?
C3 Zr C1 C8 157.1(8) . . . . ?
C14 Zr C1 C8 120.8(12) . . . . ?
C5 Zr C1 C8 -124.1(9) . . . . ?
C15 Zr C1 C8 -63.8(10) . . . . ?
C2 Zr C1 C8 121.0(9) . . . . ?
C11 Zr C1 C8 -105.7(8) . . . . ?
C5 C1 C2 C3 -1.1(8) . . . . ?
C8 C1 C2 C3 169.0(7) . . . . ?
Zr C1 C2 C3 -64.0(5) . . . . ?
C5 C1 C2 Zr 62.9(5) . . . . ?
C8 C1 C2 Zr -127.0(7) . . . . ?
Cl2 Zr C2 C3 150.6(4) . . . . ?
Cl1 Zr C2 C3 -113.4(4) . . . . ?
C4 Zr C2 C3 38.8(4) . . . . ?
C13 Zr C2 C3 -30.9(5) . . . . ?
C12 Zr C2 C3 6.5(5) . . . . ?
C14 Zr C2 C3 -62.7(5) . . . . ?
C5 Zr C2 C3 80.2(4) . . . . ?
C15 Zr C2 C3 -52.4(14) . . . . ?
C11 Zr C2 C3 33.2(6) . . . . ?
C1 Zr C2 C3 117.3(6) . . . . ?
Cl2 Zr C2 C1 33.3(4) . . . . ?
Cl1 Zr C2 C1 129.3(4) . . . . ?
C4 Zr C2 C1 -78.5(5) . . . . ?
C13 Zr C2 C1 -148.2(4) . . . . ?
C12 Zr C2 C1 -110.8(4) . . . . ?
C3 Zr C2 C1 -117.3(6) . . . . ?
C14 Zr C2 C1 180.0(4) . . . . ?
C5 Zr C2 C1 -37.1(4) . . . . ?
C15 Zr C2 C1 -169.7(11) . . . . ?
C11 Zr C2 C1 -84.1(6) . . . . ?
C1 C2 C3 C4 0.4(8) . . . . ?
Zr C2 C3 C4 -66.7(4) . . . . ?
C1 C2 C3 C6 -173.3(6) . . . . ?
Zr C2 C3 C6 119.6(6) . . . . ?
C1 C2 C3 Zr 67.1(5) . . . . ?
Cl2 Zr C3 C2 -42.3(5) . . . . ?
Cl1 Zr C3 C2 62.8(4) . . . . ?
C4 Zr C3 C2 -112.5(6) . . . . ?
C13 Zr C3 C2 152.6(4) . . . . ?
C12 Zr C3 C2 -174.5(4) . . . . ?
C14 Zr C3 C2 137.7(4) . . . . ?
C5 Zr C3 C2 -75.1(4) . . . . ?
C15 Zr C3 C2 167.5(4) . . . . ?
C11 Zr C3 C2 -160.8(4) . . . . ?
C1 Zr C3 C2 -35.3(4) . . . . ?
Cl2 Zr C3 C4 70.3(4) . . . . ?
Cl1 Zr C3 C4 175.4(4) . . . . ?
C13 Zr C3 C4 -94.9(4) . . . . ?
C12 Zr C3 C4 -62.0(4) . . . . ?
C14 Zr C3 C4 -109.8(4) . . . . ?
C5 Zr C3 C4 37.5(4) . . . . ?
C15 Zr C3 C4 -80.0(5) . . . . ?
C2 Zr C3 C4 112.5(6) . . . . ?
C11 Zr C3 C4 -48.3(5) . . . . ?
C1 Zr C3 C4 77.3(4) . . . . ?
Cl2 Zr C3 C6 -164.0(4) . . . . ?
Cl1 Zr C3 C6 -58.9(5) . . . . ?
C4 Zr C3 C6 125.7(7) . . . . ?
C13 Zr C3 C6 30.9(5) . . . . ?
C12 Zr C3 C6 63.8(5) . . . . ?
C14 Zr C3 C6 16.0(6) . . . . ?
C5 Zr C3 C6 163.2(6) . . . . ?
C15 Zr C3 C6 45.7(7) . . . . ?
C2 Zr C3 C6 -121.7(7) . . . . ?
C11 Zr C3 C6 77.4(6) . . . . ?
C1 Zr C3 C6 -157.0(6) . . . . ?
C2 C3 C4 C5 0.4(7) . . . . ?
C6 C3 C4 C5 173.8(7) . . . . ?
Zr C3 C4 C5 -68.9(5) . . . . ?
C2 C3 C4 Zr 69.3(4) . . . . ?
C6 C3 C4 Zr -117.4(7) . . . . ?
Cl2 Zr C4 C3 -132.5(4) . . . . ?
Cl1 Zr C4 C3 -5.5(5) . . . . ?
C13 Zr C4 C3 84.8(4) . . . . ?
C12 Zr C4 C3 113.8(4) . . . . ?
C14 Zr C4 C3 90.0(4) . . . . ?
C5 Zr C4 C3 -114.2(6) . . . . ?
C15 Zr C4 C3 129.6(4) . . . . ?
C2 Zr C4 C3 -38.0(4) . . . . ?
C11 Zr C4 C3 139.0(4) . . . . ?
C1 Zr C4 C3 -77.6(4) . . . . ?
Cl2 Zr C4 C5 -18.3(4) . . . . ?
Cl1 Zr C4 C5 108.7(4) . . . . ?
C13 Zr C4 C5 -160.9(4) . . . . ?
C12 Zr C4 C5 -131.9(4) . . . . ?
C3 Zr C4 C5 114.2(6) . . . . ?
C14 Zr C4 C5 -155.8(4) . . . . ?
C15 Zr C4 C5 -116.2(4) . . . . ?
C2 Zr C4 C5 76.2(4) . . . . ?
C11 Zr C4 C5 -106.7(4) . . . . ?
C1 Zr C4 C5 36.6(4) . . . . ?
C3 C4 C5 C1 -1.1(8) . . . . ?
Zr C4 C5 C1 -69.2(5) . . . . ?
C3 C4 C5 Zr 68.0(4) . . . . ?
C2 C1 C5 C4 1.3(8) . . . . ?
C8 C1 C5 C4 -168.3(7) . . . . ?
Zr C1 C5 C4 65.2(5) . . . . ?
C2 C1 C5 Zr -63.8(5) . . . . ?
C8 C1 C5 Zr 126.5(8) . . . . ?
Cl2 Zr C5 C4 164.1(4) . . . . ?
Cl1 Zr C5 C4 -94.8(4) . . . . ?
C13 Zr C5 C4 22.6(5) . . . . ?
C12 Zr C5 C4 46.3(4) . . . . ?
C3 Zr C5 C4 -37.7(4) . . . . ?
C14 Zr C5 C4 45.1(7) . . . . ?
C15 Zr C5 C4 91.7(5) . . . . ?
C2 Zr C5 C4 -78.2(4) . . . . ?
C11 Zr C5 C4 78.6(4) . . . . ?
C1 Zr C5 C4 -114.8(6) . . . . ?
Cl2 Zr C5 C1 -81.1(4) . . . . ?
Cl1 Zr C5 C1 20.1(5) . . . . ?
C4 Zr C5 C1 114.8(6) . . . . ?
C13 Zr C5 C1 137.4(4) . . . . ?
C12 Zr C5 C1 161.2(4) . . . . ?
C3 Zr C5 C1 77.2(5) . . . . ?
C14 Zr C5 C1 159.9(5) . . . . ?
C15 Zr C5 C1 -153.5(4) . . . . ?
C2 Zr C5 C1 36.7(4) . . . . ?
C11 Zr C5 C1 -166.5(4) . . . . ?
C2 C3 C6 C7 -172.1(6) . . . . ?
C4 C3 C6 C7 15.6(10) . . . . ?
Zr C3 C6 C7 -77.3(7) . . . . ?
C3 C6 C7 C17 85.1(9) . . . . ?
C2 C1 C8 C9B 175.2(8) . . . . ?
C5 C1 C8 C9B -16.9(12) . . . . ?
Zr C1 C8 C9B 79.6(10) . . . . ?
C2 C1 C8 C9A 51.6(11) . . . . ?
C5 C1 C8 C9A -140.5(9) . . . . ?
Zr C1 C8 C9A -44.0(11) . . . . ?
C2 C1 C8 C9C -65.9(11) . . . . ?
C5 C1 C8 C9C 102.0(10) . . . . ?
Zr C1 C8 C9C -161.6(7) . . . . ?
Cl2 Zr C11 C12 -169.2(4) . . . . ?
Cl1 Zr C11 C12 90.7(4) . . . . ?
C4 Zr C11 C12 -50.3(4) . . . . ?
C13 Zr C11 C12 37.1(4) . . . . ?
C3 Zr C11 C12 -26.2(5) . . . . ?
C14 Zr C11 C12 78.0(4) . . . . ?
C5 Zr C11 C12 -82.5(4) . . . . ?
C15 Zr C11 C12 115.3(6) . . . . ?
C2 Zr C11 C12 -45.8(6) . . . . ?
C1 Zr C11 C12 -92.4(5) . . . . ?
Cl2 Zr C11 C15 75.5(4) . . . . ?
Cl1 Zr C11 C15 -24.7(5) . . . . ?
C4 Zr C11 C15 -165.6(4) . . . . ?
C13 Zr C11 C15 -78.2(4) . . . . ?
C12 Zr C11 C15 -115.3(6) . . . . ?
C3 Zr C11 C15 -141.6(4) . . . . ?
C14 Zr C11 C15 -37.3(4) . . . . ?
C5 Zr C11 C15 162.1(4) . . . . ?
C2 Zr C11 C15 -161.1(4) . . . . ?
C1 Zr C11 C15 152.2(4) . . . . ?
Cl2 Zr C11 C18 -49.6(6) . . . . ?
Cl1 Zr C11 C18 -149.7(5) . . . . ?
C4 Zr C11 C18 69.3(6) . . . . ?
C13 Zr C11 C18 156.8(7) . . . . ?
C12 Zr C11 C18 119.6(8) . . . . ?
C3 Zr C11 C18 93.4(6) . . . . ?
C14 Zr C11 C18 -162.3(7) . . . . ?
C5 Zr C11 C18 37.1(7) . . . . ?
C15 Zr C11 C18 -125.0(8) . . . . ?
C2 Zr C11 C18 73.8(8) . . . . ?
C1 Zr C11 C18 27.2(8) . . . . ?
C15 C11 C12 C13 -1.7(7) . . . . ?
C18 C11 C12 C13 170.2(6) . . . . ?
Zr C11 C12 C13 -66.1(4) . . . . ?
C15 C11 C12 Zr 64.4(5) . . . . ?
C18 C11 C12 Zr -123.6(7) . . . . ?
Cl2 Zr C12 C13 127.8(3) . . . . ?
Cl1 Zr C12 C13 2.5(4) . . . . ?
C4 Zr C12 C13 -117.0(4) . . . . ?
C3 Zr C12 C13 -87.1(4) . . . . ?
C14 Zr C12 C13 38.3(4) . . . . ?
C5 Zr C12 C13 -140.9(4) . . . . ?
C15 Zr C12 C13 78.8(4) . . . . ?
C2 Zr C12 C13 -90.6(4) . . . . ?
C11 Zr C12 C13 115.6(5) . . . . ?
C1 Zr C12 C13 -128.5(4) . . . . ?
Cl2 Zr C12 C11 12.2(4) . . . . ?
Cl1 Zr C12 C11 -113.1(4) . . . . ?
C4 Zr C12 C11 127.4(4) . . . . ?
C13 Zr C12 C11 -115.6(5) . . . . ?
C3 Zr C12 C11 157.2(4) . . . . ?
C14 Zr C12 C11 -77.3(4) . . . . ?
C5 Zr C12 C11 103.5(4) . . . . ?
C15 Zr C12 C11 -36.8(4) . . . . ?
C2 Zr C12 C11 153.8(4) . . . . ?
C1 Zr C12 C11 115.8(4) . . . . ?
C11 C12 C13 C14 0.3(7) . . . . ?
Zr C12 C13 C14 -68.5(5) . . . . ?
C11 C12 C13 C16 -172.8(6) . . . . ?
Zr C12 C13 C16 118.4(7) . . . . ?
C11 C12 C13 Zr 68.7(5) . . . . ?
Cl2 Zr C13 C14 38.8(5) . . . . ?
Cl1 Zr C13 C14 -65.2(4) . . . . ?
C4 Zr C13 C14 172.0(4) . . . . ?
C12 Zr C13 C14 112.7(5) . . . . ?
C3 Zr C13 C14 -155.1(4) . . . . ?
C5 Zr C13 C14 160.0(4) . . . . ?
C15 Zr C13 C14 36.3(4) . . . . ?
C2 Zr C13 C14 -139.2(4) . . . . ?
C11 Zr C13 C14 76.3(4) . . . . ?
C1 Zr C13 C14 -165.2(4) . . . . ?
Cl2 Zr C13 C12 -73.9(4) . . . . ?
Cl1 Zr C13 C12 -177.9(4) . . . . ?
C4 Zr C13 C12 59.3(4) . . . . ?
C3 Zr C13 C12 92.1(4) . . . . ?
C14 Zr C13 C12 -112.7(5) . . . . ?
C5 Zr C13 C12 47.3(4) . . . . ?
C15 Zr C13 C12 -76.4(4) . . . . ?
C2 Zr C13 C12 108.1(4) . . . . ?
C11 Zr C13 C12 -36.4(4) . . . . ?
C1 Zr C13 C12 82.0(5) . . . . ?
Cl2 Zr C13 C16 161.7(4) . . . . ?
Cl1 Zr C13 C16 57.7(5) . . . . ?
C4 Zr C13 C16 -65.1(5) . . . . ?
C12 Zr C13 C16 -124.4(7) . . . . ?
C3 Zr C13 C16 -32.3(5) . . . . ?
C14 Zr C13 C16 122.9(7) . . . . ?
C5 Zr C13 C16 -77.1(6) . . . . ?
C15 Zr C13 C16 159.2(6) . . . . ?
C2 Zr C13 C16 -16.3(6) . . . . ?
C11 Zr C13 C16 -160.8(6) . . . . ?
C1 Zr C13 C16 -42.4(7) . . . . ?
C12 C13 C14 C15 1.3(8) . . . . ?
C16 C13 C14 C15 174.6(6) . . . . ?
Zr C13 C14 C15 -66.7(5) . . . . ?
C12 C13 C14 Zr 68.0(4) . . . . ?
C16 C13 C14 Zr -118.8(7) . . . . ?
Cl2 Zr C14 C13 -151.7(3) . . . . ?
Cl1 Zr C14 C13 111.1(4) . . . . ?
C4 Zr C14 C13 -9.5(5) . . . . ?
C12 Zr C14 C13 -38.5(4) . . . . ?
C3 Zr C14 C13 28.3(4) . . . . ?
C5 Zr C14 C13 -36.9(6) . . . . ?
C15 Zr C14 C13 -116.0(6) . . . . ?
C2 Zr C14 C13 60.7(5) . . . . ?
C11 Zr C14 C13 -78.9(4) . . . . ?
C1 Zr C14 C13 60.8(13) . . . . ?
Cl2 Zr C14 C15 -35.7(4) . . . . ?
Cl1 Zr C14 C15 -132.9(4) . . . . ?
C4 Zr C14 C15 106.5(4) . . . . ?
C13 Zr C14 C15 116.0(6) . . . . ?
C12 Zr C14 C15 77.5(4) . . . . ?
C3 Zr C14 C15 144.3(4) . . . . ?
C5 Zr C14 C15 79.1(6) . . . . ?
C2 Zr C14 C15 176.7(4) . . . . ?
C11 Zr C14 C15 37.1(4) . . . . ?
C1 Zr C14 C15 176.8(11) . . . . ?
C13 C14 C15 C11 -2.4(8) . . . . ?
Zr C14 C15 C11 -67.2(5) . . . . ?
C13 C14 C15 Zr 64.8(5) . . . . ?
C12 C11 C15 C14 2.5(8) . . . . ?
C18 C11 C15 C14 -169.1(7) . . . . ?
Zr C11 C15 C14 65.6(5) . . . . ?
C12 C11 C15 Zr -63.1(4) . . . . ?
C18 C11 C15 Zr 125.3(7) . . . . ?
Cl2 Zr C15 C14 145.0(4) . . . . ?
Cl1 Zr C15 C14 46.2(4) . . . . ?
C4 Zr C15 C14 -96.8(4) . . . . ?
C13 Zr C15 C14 -36.8(4) . . . . ?
C12 Zr C15 C14 -77.8(4) . . . . ?
C3 Zr C15 C14 -55.2(5) . . . . ?
C5 Zr C15 C14 -139.0(4) . . . . ?
C2 Zr C15 C14 -13.0(15) . . . . ?
C11 Zr C15 C14 -114.6(6) . . . . ?
C1 Zr C15 C14 -178.4(5) . . . . ?
Cl2 Zr C15 C11 -100.3(4) . . . . ?
Cl1 Zr C15 C11 160.9(4) . . . . ?
C4 Zr C15 C11 17.8(5) . . . . ?
C13 Zr C15 C11 77.8(4) . . . . ?
C12 Zr C15 C11 36.8(4) . . . . ?
C3 Zr C15 C11 59.5(5) . . . . ?
C14 Zr C15 C11 114.6(6) . . . . ?
C5 Zr C15 C11 -24.3(6) . . . . ?
C2 Zr C15 C11 101.6(13) . . . . ?
C1 Zr C15 C11 -63.8(8) . . . . ?
C14 C13 C16 C17 174.3(6) . . . . ?
C12 C13 C16 C17 -13.8(10) . . . . ?
Zr C13 C16 C17 80.3(7) . . . . ?
C6 C7 C17 C16 -1.6(11) . . . . ?
C13 C16 C17 C7 -83.8(8) . . . . ?
C12 C11 C18 C19B -175.9(7) . . . . ?
C15 C11 C18 C19B -5.7(11) . . . . ?
Zr C11 C18 C19B 92.0(7) . . . . ?
C12 C11 C18 C19C 61.3(9) . . . . ?
C15 C11 C18 C19C -128.5(8) . . . . ?
Zr C11 C18 C19C -30.8(9) . . . . ?
C12 C11 C18 C19A -58.1(9) . . . . ?
C15 C11 C18 C19A 112.2(9) . . . . ?
Zr C11 C18 C19A -150.2(6) . . . . ?
